data_2017640
loop_
_publ_author_name
'Z\'u\~niga, F. J.'
'Garc\'ia-Garc\'ia, F. J.'
'Hoelzel, M.'
'Reller, A.'

_publ_section_title
;
 Al~14~Ba~8~La~26.3~Ru~18~Sr~53.7~O~167~: a variant of cubic perovskite
 with isolated RuO~6~ units
;
_journal_coeditor_code FA3216
_journal_issue 5
_journal_name_full 'Acta Crystallographica Section C'
_journal_page_first i50
_journal_page_last i54
_journal_paper_doi 10.1107/S0108270110013879
_journal_volume 66
_journal_year 2010
_chemical_formula_iupac 'Al14 Ba8 La26.3 Ru18 Sr53.7 O167'
_chemical_formula_structural 'Ba0.167 La0.549 Sr1.118 Ru0.375 Al0.291 O3.483'
_chemical_formula_sum 'Al13.984 Ba8 La26.424 O167.193 Ru18.02 Sr53.64'
_chemical_formula_weight 14333.15
_chemical_name_systematic
;
aluminium barium lanthanum ruthenium strontium oxide
;
_space_group_IT_number 196
_symmetry_cell_setting cubic
_symmetry_space_group_name_Hall 'F 2 2 3'
_symmetry_space_group_name_H-M 'F 2 3'
_cell_angle_alpha 90
_cell_angle_beta 90
_cell_angle_gamma 90
_cell_formula_units_Z 1
_cell_length_a 16.1970(10)
_cell_length_b 16.1970(10)
_cell_length_c 16.1970(10)
_cell_measurement_temperature 298
_cell_volume 4249.2(5)
_computing_cell_refinement 'JANA2006 (Pet\<r\'i\<cek <i>et al.</i>,  2006)'
_computing_data_collection 'described by Hoelzel <i>et al.</i> (2007)'
_computing_data_reduction 'described by Hoelzel <i>et al.</i> (2007)'
_computing_molecular_graphics '[Please provide missing details]'
_computing_publication_material 'JANA2006 (Pet\<r\'i\<cek <i>et al.</i>,  2006)'
_computing_structure_refinement 'JANA2006 (Pet\<r\'i\<cek <i>et al.</i>,  2006)'
_computing_structure_solution '[Please provide missing details]'
_diffrn_ambient_temperature 298
_diffrn_measurement_device 'powder diffractometer'
_diffrn_radiation_monochromator Ge(551)
_diffrn_radiation_probe neutron
_diffrn_radiation_type neutron
_diffrn_radiation_wavelength 1.548
_exptl_absorpt_coefficient_mu 0.009
_exptl_absorpt_correction_T_max 0.9466
_exptl_absorpt_correction_T_min 0.9451
_exptl_absorpt_correction_type cylinder
_exptl_absorpt_process_details 'JANA2006 (Pet\<r\'i\<cek <i>et al.</i>,  2006)'
_exptl_crystal_density_diffrn 5.599
_exptl_crystal_density_method 'not measured'
_exptl_crystal_F_000 6299
_pd_char_colour black
_pd_char_particle_morphology 'octahedral, SEM'
_pd_instr_location
;
Spodi diffractometer, FRM II, Garching, Munich, Germany'
;
_pd_meas_2theta_range_inc 0.05
_pd_meas_2theta_range_max 151.90
_pd_meas_2theta_range_min 0.950
_pd_meas_number_of_points 3019
_pd_meas_scan_method step
_pd_prep_temperature 298
_pd_proc_2theta_range_inc 0.05
_pd_proc_2theta_range_max 151.9
_pd_proc_2theta_range_min 6.0
_pd_proc_info_excluded_regions '0.950 to 6.0 irregular bcgr'
_pd_proc_ls_background_function 'Chebychev polynomial'
_pd_proc_ls_pref_orient_corr none
_pd_proc_ls_profile_function pseudo-Voigt
_pd_proc_ls_prof_R_factor 0.0539
_pd_proc_ls_prof_wR_expected 0.035
_pd_proc_ls_prof_wR_factor 0.0599
_pd_proc_wavelength 1.548
_pd_spec_mounting 'Vanadium can'
_pd_spec_mount_mode transmission
_pd_spec_shape cylinder
_pd_spec_size_axial 35
_pd_spec_size_equat 7
_pd_spec_size_thick 7
_refine_ls_goodness_of_fit_all 4.65
_refine_ls_number_constraints 1
_refine_ls_number_parameters 61
_refine_ls_number_restraints 1
_refine_ls_shift/su_max 0.0494
_refine_ls_shift/su_mean 0.0077
_refine_ls_weighting_scheme sigma
_cod_data_source_file fa3216.cif
_cod_data_source_block I_NPD
_cod_database_code 2017640

loop_
_symmetry_equiv_pos_site_id
_symmetry_equiv_pos_as_xyz
1 x,y,z
2 -x,-y,z
3 -x,y,-z
4 x,-y,-z
5 z,x,y
6 z,-x,-y
7 -z,-x,y
8 -z,x,-y
9 y,z,x
10 -y,z,-x
11 y,-z,-x
12 -y,-z,x
13 x,y+1/2,z+1/2
14 -x,-y+1/2,z+1/2
15 -x,y+1/2,-z+1/2
16 x,-y+1/2,-z+1/2
17 z,x+1/2,y+1/2
18 z,-x+1/2,-y+1/2
19 -z,-x+1/2,y+1/2
20 -z,x+1/2,-y+1/2
21 y,z+1/2,x+1/2
22 -y,z+1/2,-x+1/2
23 y,-z+1/2,-x+1/2
24 -y,-z+1/2,x+1/2
25 x+1/2,y,z+1/2
26 -x+1/2,-y,z+1/2
27 -x+1/2,y,-z+1/2
28 x+1/2,-y,-z+1/2
29 z+1/2,x,y+1/2
30 z+1/2,-x,-y+1/2
31 -z+1/2,-x,y+1/2
32 -z+1/2,x,-y+1/2
33 y+1/2,z,x+1/2
34 -y+1/2,z,-x+1/2
35 y+1/2,-z,-x+1/2
36 -y+1/2,-z,x+1/2
37 x+1/2,y+1/2,z
38 -x+1/2,-y+1/2,z
39 -x+1/2,y+1/2,-z
40 x+1/2,-y+1/2,-z
41 z+1/2,x+1/2,y
42 z+1/2,-x+1/2,-y
43 -z+1/2,-x+1/2,y
44 -z+1/2,x+1/2,-y
45 y+1/2,z+1/2,x
46 -y+1/2,z+1/2,-x
47 y+1/2,-z+1/2,-x
48 -y+1/2,-z+1/2,x

loop_
_atom_site_type_symbol
_atom_site_label
_atom_site_fract_x
_atom_site_fract_y
_atom_site_fract_z
_atom_site_U_iso_or_equiv
_atom_site_adp_type
_atom_site_calc_flag
_atom_site_refinement_flags
_atom_site_occupancy
_atom_site_disorder_assembly
_atom_site_disorder_group
Ba Ba1 0.5 0 0.5 0.0539(7) Uani d . 1 . .
Ba Ba2 0.75 0.25 0.25 0.0018(7) Uani d . 1 . .
Ru Ru1 0.6258(2) 0.1258(2) 0.3742(2) 0.0109(2) Uani d . 1 . .
Ru Ru2 0.3714(5) 0.1286(5) 0.1286(5) 0.0050(10) Uani d . 0.119(10) . .
Al Al1 0.3714(5) 0.1286(5) 0.1286(5) 0.0050(10) Uani d . 0.881(10) . .
La La1 0.75 0.0277(2) 0.25 0.0215(9) Uani d . 0.49(4) . .
Sr Sr1 0.75 0.0277(2) 0.25 0.0215(9) Uani d . 0.51(4) . .
La La2 0.59514(16) 0.09515(16) 0.09515(16) 0.0174(8) Uani d . 0.22(4) . .
Sr Sr2 0.59514(16) 0.09515(16) 0.09515(16) 0.0174(8) Uani d . 0.78(4) . .
La La3 0.5 0 0.2801(2) 0.0111(9) Uani d . 0.144(17) . .
Sr Sr3 0.5 0 0.2801(2) 0.0111(9) Uani d . 0.856(17) . .
La La4 0.34491(15) 0.15509(15) 0.34491(15) 0.0259(9) Uani d . 0.50(4) . .
Sr Sr4 0.34491(15) 0.15509(15) 0.34491(15) 0.0259(9) Uani d . 0.50(4) . .
O O1 0.6291(5) -0.0010(5) 0.3672(5) 0.0183 Uiso d . 1 . .
O O2 0.6297(5) 0.2425(6) 0.3723(5) 0.0216 Uiso d . 1 . .
O O3 0.290(2) 0.1158(17) 0.199(2) 0.0311 Uiso d . 0.32(2) . .
O O4 0.3777(16) 0.1863(14) 0.0343(14) 0.0318 Uiso d . 0.38(3) . .
O O5 0.367(4) 0.034(3) 0.168(3) 0.0713 Uiso d . 0.25(3) . .
O O6 0.3504(9) 0.0448(15) 0.0505(15) 0.0411 Uiso d . 0.53(2) . .

loop_
_atom_site_aniso_label
_atom_site_aniso_U_11
_atom_site_aniso_U_22
_atom_site_aniso_U_33
_atom_site_aniso_U_12
_atom_site_aniso_U_13
_atom_site_aniso_U_23
_atom_site_aniso_type_symbol
Ba1 0.053(2) 0.053(2) 0.053(2) 0 0 0 Ba
Ba2 0.0018(7) 0.0018(7) 0.0018(7) 0 0 0 Ba
Ru1 0.0109(4) 0.0109(4) 0.0109(4) 0.0037(4) -0.0037(4) 0.0037(4) Ru
Ru2 0.0050(17) 0.0050(17) 0.0050(17) -0.0012(16) -0.0012(16) 0.0012(16) Ru
Al1 0.0050(17) 0.0050(17) 0.0050(17) -0.0012(16) -0.0012(16) 0.0012(16) Al
La1 0.0246(17) 0.0166(15) 0.0235(16) 0 0.0006(17) 0 La
Sr1 0.0246(17) 0.0166(15) 0.0235(16) 0 0.0006(17) 0 Sr
La2 0.0174(15) 0.0174(15) 0.0174(15) -0.0014(10) 0.0014(10) 0.0014(10) La
Sr2 0.0174(15) 0.0174(15) 0.0174(15) -0.0014(10) 0.0014(10) 0.0014(10) Sr
La3 0.0051(15) 0.0148(16) 0.0134(16) 0 0 0.0008(16) La
Sr3 0.0051(15) 0.0148(16) 0.0134(16) 0 0 0.0008(16) Sr
La4 0.0259(15) 0.0259(15) 0.0259(15) -0.0013(9) 0.0013(9) -0.0013(9) La
Sr4 0.0259(15) 0.0259(15) 0.0259(15) -0.0013(9) 0.0013(9) -0.0013(9) Sr

loop_
_atom_type_symbol
_atom_type_scat_dispersion_real
_atom_type_scat_dispersion_imag
_atom_type_scat_source
O 0.011 0.006 'International Tables Vol C tables 4.2.6.8 and 6.1.1.4'
Al 0.064 0.051 'International Tables Vol C tables 4.2.6.8 and 6.1.1.4'
Sr -1.531 3.250 'International Tables Vol C tables 4.2.6.8 and 6.1.1.4'
Ru -1.259 0.836 'International Tables Vol C tables 4.2.6.8 and 6.1.1.4'
Ba -0.324 2.282 'International Tables Vol C tables 4.2.6.8 and 6.1.1.4'
La -0.287 2.452 'International Tables Vol C tables 4.2.6.8 and 6.1.1.4'
